data_4000858
loop_
_publ_author_name
'Murata, Tsuyoshi'
'Shao, Xiangfeng'
'Nakano, Yoshiaki'
'Yamochi, Hideki'
'Uruichi, Mikio'
'Yakushi, Kyuya'
'Saito, Gunzi'
'Tanaka, Koichiro'

_publ_section_title
;
 Tuning of Multi-Instabilities in Organic Alloy,
 [(EDO-TTF)1&#x2212;x(MeEDO-TTF)x]2PF6
;
_journal_issue 10
_journal_name_full 'Chemistry of Materials'
_journal_page_first 3121
_journal_paper_doi 10.1021/cm100051b
_journal_volume 22
_journal_year 2010
_chemical_formula_moiety 'C16.26 H12.52 O4 S8, F6 P1'
_chemical_formula_sum 'C16.26 H12.52 F6 O4 P S8'
_chemical_formula_weight 673.35
_chemical_name_common (Me0.13EDO-TTF)2PF6
_chemical_name_systematic
;
 ?
;
_space_group_IT_number 2
_symmetry_cell_setting triclinic
_symmetry_space_group_name_Hall '-P 1'
_symmetry_space_group_name_H-M 'P -1'
_atom_sites_solution_hydrogens geom
_atom_sites_solution_primary direct
_atom_sites_solution_secondary difmap
_audit_creation_method SHELXL-97
_cell_angle_alpha 101.836(6)
_cell_angle_beta 99.191(6)
_cell_angle_gamma 90.420(7)
_cell_formula_units_Z 2
_cell_length_a 9.5520(10)
_cell_length_b 10.8150(9)
_cell_length_c 11.9500(14)
_cell_measurement_temperature 150(2)
_cell_volume 1191.7(2)
_computing_cell_refinement MAC-DENZO
_computing_data_collection 'DIP software (MAC Science)'
_computing_data_reduction MAC-DENZO
_computing_molecular_graphics 'ORTEP III'
_computing_structure_refinement 'SHELXL-97 (Sheldrick, 1997)'
_computing_structure_solution 'SHELXS-97 (Sheldrick, 1990)'
_diffrn_ambient_temperature 150(2)
_diffrn_measured_fraction_theta_full 0.912
_diffrn_measured_fraction_theta_max 0.912
_diffrn_measurement_device_type 'Mac Science DIP-2020K'
_diffrn_measurement_method theta/2theta
_diffrn_radiation_monochromator graphite
_diffrn_radiation_source 'fine-focus sealed tube'
_diffrn_radiation_type MoK\a
_diffrn_radiation_wavelength 0.71073
_diffrn_reflns_av_R_equivalents 0.0000
_diffrn_reflns_av_sigmaI/netI 0.0227
_diffrn_reflns_limit_h_max 11
_diffrn_reflns_limit_h_min 0
_diffrn_reflns_limit_k_max 13
_diffrn_reflns_limit_k_min -13
_diffrn_reflns_limit_l_max 14
_diffrn_reflns_limit_l_min -14
_diffrn_reflns_number 4278
_diffrn_reflns_theta_full 26.00
_diffrn_reflns_theta_max 26.00
_diffrn_reflns_theta_min 2.16
_exptl_absorpt_coefficient_mu 0.889
_exptl_absorpt_correction_type none
_exptl_crystal_colour black
_exptl_crystal_density_diffrn 1.877
_exptl_crystal_density_method 'not measured'
_exptl_crystal_description platelet
_exptl_crystal_F_000 678
_exptl_crystal_size_max 0.80
_exptl_crystal_size_mid 0.50
_exptl_crystal_size_min 0.15
_refine_diff_density_max 2.056
_refine_diff_density_min -1.255
_refine_diff_density_rms 0.609
_refine_ls_extinction_method none
_refine_ls_goodness_of_fit_ref 1.089
_refine_ls_hydrogen_treatment mixed
_refine_ls_matrix_type full
_refine_ls_number_parameters 335
_refine_ls_number_reflns 4278
_refine_ls_number_restraints 0
_refine_ls_restrained_S_all 1.089
_refine_ls_R_factor_all 0.1043
_refine_ls_R_factor_gt 0.0825
_refine_ls_shift/su_max 0.000
_refine_ls_shift/su_mean 0.000
_refine_ls_structure_factor_coef Fsqd
_refine_ls_weighting_details 'calc w=1/[\s^2^(Fo^2^)+(0.1927P)^2^+0.1690P] where P=(Fo^2^+2Fc^2^)/3'
_refine_ls_weighting_scheme calc
_refine_ls_wR_factor_gt 0.2607
_refine_ls_wR_factor_ref 0.2937
_reflns_number_gt 2590
_reflns_number_total 4278
_reflns_threshold_expression >2sigma(I)
_cod_data_source_file cm100051b_si_002.cif
_cod_data_source_block x=0.13_150K
_cod_database_code 4000858

loop_
_symmetry_equiv_pos_as_xyz
'x, y, z'
'-x, -y, -z'

loop_
_atom_site_label
_atom_site_type_symbol
_atom_site_fract_x
_atom_site_fract_y
_atom_site_fract_z
_atom_site_U_iso_or_equiv
_atom_site_adp_type
_atom_site_occupancy
_atom_site_symmetry_multiplicity
_atom_site_calc_flag
_atom_site_refinement_flags
S3 S 0.18778(10) 0.02858(9) 0.52505(9) 0.0305(4) Uani 1 1 d .
S4 S 0.35357(11) 0.03964(9) 0.31511(9) 0.0348(4) Uani 1 1 d .
S5 S 0.40069(10) 0.20961(9) 0.68485(9) 0.0327(4) Uani 1 1 d .
S6 S 0.56522(11) 0.22069(9) 0.47109(10) 0.0337(4) Uani 1 1 d .
O11 O 0.0656(3) 0.0016(3) 0.7030(3) 0.0412(7) Uani 1 1 d .
O12 O 0.2698(3) 0.1810(3) 0.8587(3) 0.0440(8) Uani 1 1 d .
C1 C 0.3403(4) 0.1235(3) 0.5448(3) 0.0288(9) Uani 1 1 d .
C2 C 0.4118(4) 0.1283(3) 0.4540(4) 0.0290(9) Uani 1 1 d .
C7 C 0.1737(4) 0.0613(4) 0.6717(4) 0.0323(9) Uani 1 1 d .
C8 C 0.4887(5) 0.0959(4) 0.2555(4) 0.0409(11) Uani 1 1 d .
H8 H 0.4947 0.0675 0.1713 0.049 Uiso 1 1 calc R
C9 C 0.2692(4) 0.1447(4) 0.7426(4) 0.0335(9) Uani 1 1 d .
C10 C 0.5851(5) 0.1792(4) 0.3268(4) 0.0395(10) Uani 1 1 d .
H10 H 0.6651 0.2158 0.2976 0.047 Uiso 1 1 calc R
C13 C 0.1841(7) 0.0930(6) 0.8973(4) 0.0715(17) Uani 1 1 d .
H13A H 0.2410 0.0175 0.9072 0.086 Uiso 1 1 calc R
H13B H 0.1619 0.1338 0.9751 0.086 Uiso 1 1 calc R
C14 C 0.0547(5) 0.0511(6) 0.8217(4) 0.0614(15) Uani 1 1 d .
H14A H -0.0098 0.1237 0.8249 0.074 Uiso 1 1 calc R
H14B H 0.0087 -0.0158 0.8519 0.074 Uiso 1 1 calc R
S23 S 0.31874(10) 0.46909(8) 0.47239(9) 0.0293(4) Uani 1 1 d .
S24 S 0.15383(11) 0.46050(9) 0.68265(9) 0.0336(4) Uani 1 1 d .
S25 S 0.10513(10) 0.28709(9) 0.31293(9) 0.0319(4) Uani 1 1 d .
S26 S -0.05941(11) 0.27876(9) 0.52826(10) 0.0329(4) Uani 1 1 d .
O31 O 0.4370(3) 0.4978(3) 0.2929(2) 0.0393(7) Uani 1 1 d .
O32 O 0.2327(3) 0.3183(3) 0.1376(3) 0.0439(8) Uani 1 1 d .
C21 C 0.1656(4) 0.3746(3) 0.4528(3) 0.0263(8) Uani 1 1 d .
C22 C 0.0941(4) 0.3707(3) 0.5437(3) 0.0276(8) Uani 1 1 d .
C27 C 0.3313(4) 0.4360(4) 0.3255(3) 0.0299(9) Uani 1 1 d .
C28 C 0.0163(5) 0.4088(4) 0.7427(4) 0.0414(11) Uani 1 1 d .
H28 H 0.0092 0.4397 0.8264 0.050 Uiso 1 1 calc R
C29 C 0.2348(4) 0.3539(4) 0.2539(4) 0.0339(9) Uani 1 1 d .
C30 C -0.0801(5) 0.3256(4) 0.6721(4) 0.0383(10) Uani 1 1 d .
H30 H -0.1614 0.2916 0.7015 0.046 Uiso 1 1 calc R
C33 C 0.4462(5) 0.4493(5) 0.1743(4) 0.0580(14) Uani 1 1 d .
H33A H 0.5091 0.3756 0.1699 0.070 Uiso 1 1 calc R
H33B H 0.4933 0.5159 0.1444 0.070 Uiso 1 1 calc R
C34 C 0.3139(6) 0.4096(5) 0.0986(4) 0.0667(16) Uani 1 1 d .
H34A H 0.3336 0.3719 0.0192 0.080 Uiso 1 1 calc R
H34B H 0.2559 0.4854 0.0929 0.080 Uiso 1 1 calc R
P40 P 0.75035(11) 0.24689(9) -0.00176(9) 0.0435(4) Uani 1 1 d .
F41A F 0.732(2) 0.1067(9) -0.0607(8) 0.149(7) Uani 0.61(2) 1 d P
F42A F 0.769(2) 0.3878(8) 0.0576(8) 0.132(6) Uani 0.61(2) 1 d P
F41B F 0.649(2) 0.1319(17) -0.038(2) 0.146(10) Uani 0.39(2) 1 d P
F42B F 0.8549(19) 0.3591(17) 0.028(2) 0.154(11) Uani 0.39(2) 1 d P
F43 F 0.7811(5) 0.2639(4) -0.1224(3) 0.1097(16) Uani 1 1 d .
F44 F 0.7187(5) 0.2287(4) 0.1183(3) 0.1086(16) Uani 1 1 d .
F45 F 0.8957(5) 0.1893(7) 0.0317(5) 0.132(2) Uani 1 1 d .
F46 F 0.6063(5) 0.3076(6) -0.0345(5) 0.1268(19) Uani 1 1 d .

loop_
_atom_site_aniso_label
_atom_site_aniso_U_11
_atom_site_aniso_U_22
_atom_site_aniso_U_33
_atom_site_aniso_U_23
_atom_site_aniso_U_13
_atom_site_aniso_U_12
S3 0.0280(6) 0.0268(7) 0.0342(7) 0.0038(4) 0.0015(5) -0.0037(4)
S4 0.0316(7) 0.0317(7) 0.0384(7) 0.0034(5) 0.0028(5) 0.0042(5)
S5 0.0281(6) 0.0257(7) 0.0405(7) 0.0013(5) 0.0017(5) -0.0033(4)
S6 0.0280(6) 0.0286(7) 0.0445(8) 0.0082(5) 0.0057(5) -0.0010(5)
O11 0.0385(16) 0.0423(16) 0.0424(18) 0.0060(13) 0.0098(13) -0.0091(12)
O12 0.0480(18) 0.0427(16) 0.0368(18) -0.0012(13) 0.0066(14) -0.0056(13)
C1 0.027(2) 0.0259(19) 0.032(2) 0.0051(15) 0.0038(16) 0.0007(15)
C2 0.026(2) 0.0194(18) 0.040(2) 0.0060(15) 0.0027(17) 0.0038(14)
C7 0.032(2) 0.032(2) 0.033(2) 0.0058(16) 0.0068(17) 0.0021(16)
C8 0.034(2) 0.048(3) 0.047(3) 0.018(2) 0.010(2) 0.0072(19)
C9 0.028(2) 0.028(2) 0.043(3) 0.0078(17) 0.0030(18) 0.0027(16)
C10 0.035(2) 0.043(2) 0.045(3) 0.0149(19) 0.0125(19) 0.0075(18)
C13 0.093(4) 0.077(4) 0.040(3) -0.002(2) 0.018(3) -0.029(3)
C14 0.056(3) 0.082(4) 0.046(3) 0.004(3) 0.019(2) -0.025(3)
S23 0.0244(6) 0.0277(7) 0.0342(7) 0.0033(4) 0.0045(5) -0.0037(4)
S24 0.0301(7) 0.0303(7) 0.0389(7) 0.0038(5) 0.0059(5) 0.0021(5)
S25 0.0253(6) 0.0267(7) 0.0406(7) 0.0012(5) 0.0038(5) -0.0026(4)
S26 0.0239(6) 0.0297(7) 0.0463(8) 0.0088(5) 0.0078(5) -0.0013(4)
O31 0.0384(16) 0.0417(16) 0.0386(17) 0.0060(12) 0.0123(13) -0.0096(12)
O32 0.0482(18) 0.0411(16) 0.0392(18) 0.0011(13) 0.0069(14) -0.0053(13)
C21 0.0210(18) 0.0244(18) 0.033(2) 0.0056(15) 0.0046(15) 0.0017(14)
C22 0.0187(18) 0.0241(18) 0.039(2) 0.0052(15) 0.0040(16) -0.0004(14)
C27 0.0262(19) 0.030(2) 0.033(2) 0.0033(15) 0.0076(16) -0.0018(15)
C28 0.035(2) 0.050(3) 0.045(3) 0.018(2) 0.013(2) 0.009(2)
C29 0.035(2) 0.032(2) 0.034(2) 0.0056(16) 0.0068(18) 0.0032(17)
C30 0.030(2) 0.050(3) 0.038(2) 0.0129(19) 0.0104(18) 0.0048(18)
C33 0.055(3) 0.073(3) 0.047(3) 0.008(2) 0.019(2) -0.022(3)
C34 0.092(4) 0.068(3) 0.038(3) 0.002(2) 0.017(3) -0.025(3)
P40 0.0479(8) 0.0520(8) 0.0359(7) 0.0141(5) 0.0156(5) 0.0165(6)
F41A 0.32(2) 0.065(4) 0.057(5) -0.007(4) 0.036(8) 0.018(8)
F42A 0.248(16) 0.071(5) 0.068(5) -0.010(4) 0.030(7) 0.010(7)
F41B 0.133(13) 0.088(11) 0.205(19) 0.099(12) -0.091(11) -0.094(10)
F42B 0.107(11) 0.077(10) 0.27(2) 0.119(13) -0.097(11) -0.072(8)
F43 0.151(4) 0.132(3) 0.079(3) 0.059(3) 0.067(3) 0.058(3)
F44 0.155(4) 0.126(3) 0.076(3) 0.054(2) 0.067(3) 0.059(3)
F45 0.076(3) 0.220(6) 0.133(4) 0.094(4) 0.037(3) 0.070(3)
F46 0.081(3) 0.202(5) 0.131(4) 0.091(4) 0.041(3) 0.069(3)

loop_
_atom_type_symbol
_atom_type_description
_atom_type_scat_dispersion_real
_atom_type_scat_dispersion_imag
_atom_type_scat_source
C C 0.0033 0.0016 'International Tables Vol C Tables 4.2.6.8 and 6.1.1.4'
H H 0.0000 0.0000 'International Tables Vol C Tables 4.2.6.8 and 6.1.1.4'
F F 0.0171 0.0103 'International Tables Vol C Tables 4.2.6.8 and 6.1.1.4'
O O 0.0106 0.0060 'International Tables Vol C Tables 4.2.6.8 and 6.1.1.4'
P P 0.1023 0.0942 'International Tables Vol C Tables 4.2.6.8 and 6.1.1.4'
S S 0.1246 0.1234 'International Tables Vol C Tables 4.2.6.8 and 6.1.1.4'

loop_
_geom_angle_atom_site_label_1
_geom_angle_atom_site_label_2
_geom_angle_atom_site_label_3
_geom_angle
C1 S3 C7 94.02(19)
C8 S4 C2 94.5(2)
C9 S5 C1 93.23(19)
C2 S6 C10 94.8(2)
C7 O11 C14 110.7(3)
C9 O12 C13 110.2(3)
C2 C1 S3 121.2(3)
C2 C1 S5 121.9(3)
S3 C1 S5 116.9(2)
C1 C2 S6 122.4(3)
C1 C2 S4 121.8(3)
S6 C2 S4 115.9(2)
C9 C7 O11 126.0(4)
C9 C7 S3 117.0(3)
O11 C7 S3 117.0(3)
C10 C8 S4 117.3(4)
C7 C9 O12 123.5(4)
C7 C9 S5 118.7(3)
O12 C9 S5 117.8(3)
C8 C10 S6 117.4(3)
C14 C13 O12 114.6(5)
C13 C14 O11 116.1(4)
C21 S23 C27 93.65(18)
C28 S24 C22 94.6(2)
C29 S25 C21 93.15(18)
C22 S26 C30 94.6(2)
C27 O31 C33 110.6(3)
C29 O32 C34 109.9(3)
C22 C21 S23 121.1(3)
C22 C21 S25 121.8(3)
S23 C21 S25 117.1(2)
C21 C22 S26 122.8(3)
C21 C22 S24 121.4(3)
S26 C22 S24 115.8(2)
C29 C27 O31 125.4(4)
C29 C27 S23 117.7(3)
O31 C27 S23 116.9(3)
C30 C28 S24 117.0(4)
C27 C29 O32 124.0(4)
C27 C29 S25 118.2(3)
O32 C29 S25 117.8(3)
C28 C30 S26 118.1(3)
O31 C33 C34 116.0(4)
C33 C34 O32 113.0(5)
F42B P40 F41B 176.8(9)
F42B P40 F41A 143.0(9)
F41B P40 F41A 34.4(9)
F42B P40 F42A 36.9(9)
F41B P40 F42A 145.7(9)
F41A P40 F42A 179.9(6)
F42B P40 F45 76.0(8)
F41B P40 F45 103.1(9)
F41A P40 F45 74.6(8)
F42A P40 F45 105.3(8)
F42B P40 F46 102.8(8)
F41B P40 F46 78.1(9)
F41A P40 F46 106.6(8)
F42A P40 F46 73.5(8)
F45 P40 F46 178.8(2)
F42B P40 F43 76.5(11)
F41B P40 F43 100.5(10)
F41A P40 F43 83.8(5)
F42A P40 F43 96.2(4)
F45 P40 F43 94.3(3)
F46 P40 F43 85.5(2)
F42B P40 F44 104.0(11)
F41B P40 F44 78.9(10)
F41A P40 F44 95.7(5)
F42A P40 F44 84.3(4)
F45 P40 F44 85.8(3)
F46 P40 F44 94.4(2)
F43 P40 F44 179.4(2)
F41B F41A P40 72.0(11)
F42B F42A P40 70.0(10)
F41A F41B P40 73.6(10)
F42A F42B P40 73.1(9)

loop_
_geom_bond_atom_site_label_1
_geom_bond_atom_site_label_2
_geom_bond_distance
S3 C1 1.733(4)
S3 C7 1.742(4)
S4 C8 1.733(4)
S4 C2 1.740(4)
S5 C9 1.735(4)
S5 C1 1.745(4)
S6 C2 1.728(4)
S6 C10 1.732(5)
O11 C7 1.355(5)
O11 C14 1.430(5)
O12 C9 1.361(5)
O12 C13 1.441(6)
C1 C2 1.380(6)
C7 C9 1.338(5)
C8 C10 1.345(6)
C13 C14 1.420(7)
S23 C21 1.735(4)
S23 C27 1.741(4)
S24 C28 1.735(4)
S24 C22 1.747(4)
S25 C29 1.740(4)
S25 C21 1.749(4)
S26 C22 1.729(4)
S26 C30 1.733(4)
O31 C27 1.357(4)
O31 C33 1.425(5)
O32 C29 1.361(5)
O32 C34 1.445(6)
C21 C22 1.380(6)
C27 C29 1.340(5)
C28 C30 1.341(6)
C33 C34 1.438(7)
P40 F42B 1.512(10)
P40 F41B 1.518(10)
P40 F41A 1.532(9)
P40 F42A 1.540(8)
P40 F45 1.553(4)
P40 F46 1.557(4)
P40 F43 1.562(3)
P40 F44 1.563(3)
F41A F41B 0.90(2)
F42A F42B 0.97(2)

loop_
_geom_torsion_atom_site_label_1
_geom_torsion_atom_site_label_2
_geom_torsion_atom_site_label_3
_geom_torsion_atom_site_label_4
_geom_torsion
C7 S3 C1 C2 174.9(4)
C7 S3 C1 S5 -3.8(3)
C9 S5 C1 C2 -175.6(4)
C9 S5 C1 S3 3.1(3)
S3 C1 C2 S6 -179.27(17)
S5 C1 C2 S6 -0.7(5)
S3 C1 C2 S4 -0.1(5)
S5 C1 C2 S4 178.51(17)
C10 S6 C2 C1 -179.0(4)
C10 S6 C2 S4 1.8(3)
C8 S4 C2 C1 179.2(4)
C8 S4 C2 S6 -1.5(3)
C14 O11 C7 C9 7.2(6)
C14 O11 C7 S3 -171.5(4)
C1 S3 C7 C9 3.3(4)
C1 S3 C7 O11 -177.9(3)
C2 S4 C8 C10 0.6(4)
O11 C7 C9 O12 0.1(7)
S3 C7 C9 O12 178.8(3)
O11 C7 C9 S5 179.5(3)
S3 C7 C9 S5 -1.8(5)
C13 O12 C9 C7 16.7(6)
C13 O12 C9 S5 -162.7(4)
C1 S5 C9 C7 -0.8(4)
C1 S5 C9 O12 178.7(3)
S4 C8 C10 S6 0.5(5)
C2 S6 C10 C8 -1.4(4)
C9 O12 C13 C14 -41.4(7)
O12 C13 C14 O11 52.2(8)
C7 O11 C14 C13 -32.7(7)
C27 S23 C21 C22 -174.5(4)
C27 S23 C21 S25 4.6(3)
C29 S25 C21 C22 174.5(4)
C29 S25 C21 S23 -4.6(2)
S23 C21 C22 S26 179.60(18)
S25 C21 C22 S26 0.6(5)
S23 C21 C22 S24 0.1(5)
S25 C21 C22 S24 -178.93(17)
C30 S26 C22 C21 -179.6(4)
C30 S26 C22 S24 -0.1(3)
C28 S24 C22 C21 179.4(4)
C28 S24 C22 S26 -0.2(3)
C33 O31 C27 C29 -9.1(6)
C33 O31 C27 S23 172.2(3)
C21 S23 C27 C29 -2.7(4)
C21 S23 C27 O31 176.0(3)
C22 S24 C28 C30 0.4(4)
O31 C27 C29 O32 2.1(7)
S23 C27 C29 O32 -179.3(3)
O31 C27 C29 S25 -178.6(3)
S23 C27 C29 S25 0.0(5)
C34 O32 C29 C27 -19.4(6)
C34 O32 C29 S25 161.4(4)
C21 S25 C29 C27 2.7(4)
C21 S25 C29 O32 -178.0(3)
S24 C28 C30 S26 -0.5(5)
C22 S26 C30 C28 0.4(4)
C27 O31 C33 C34 35.0(6)
O31 C33 C34 O32 -54.7(7)
C29 O32 C34 C33 43.6(6)
F42B P40 F41A F41B -176.7(12)
F42A P40 F41A F41B 138(100)
F45 P40 F41A F41B 144.9(17)
F46 P40 F41A F41B -35.5(17)
F43 P40 F41A F41B -118.9(17)
F44 P40 F41A F41B 60.9(17)
F41B P40 F42A F42B -176.7(12)
F41A P40 F42A F42B 46(100)
F45 P40 F42A F42B 38.5(16)
F46 P40 F42A F42B -141.1(16)
F43 P40 F42A F42B -57.7(17)
F44 P40 F42A F42B 122.6(17)
F42B P40 F41B F41A 38(12)
F42A P40 F41B F41A -179.9(8)
F45 P40 F41B F41A -34.7(18)
F46 P40 F41B F41A 145.4(18)
F43 P40 F41B F41A 62.3(16)
F44 P40 F41B F41A -117.7(16)
F41B P40 F42B F42A 145(11)
F41A P40 F42B F42A -179.9(8)
F45 P40 F42B F42A -141.7(18)
F46 P40 F42B F42A 38.1(18)
F43 P40 F42B F42A 120.3(14)
F44 P40 F42B F42A -59.8(14)
